data_4032127
loop_
_publ_author_name
'Bongers, Amanda'
'Clavette, Christian'
'Gan, Wei'
'Gorelsky, Serge I.'
'Betit, Lyanne'
'Lavergne, Kaitlyn'
'Markiewicz, Thomas'
'Moon, Patrick J.'
'Das Neves, Nicolas'
'Obhi, Nimrat K.'
'Toderian, Amy B.'
'Beauchemin, Andr\'e M'

_publ_section_title
;
 Intermolecular Aminocarbonylation of Alkenes using Concerted
 Cycloadditions of Iminoisocyanates.
;
_journal_issue 2
_journal_name_full 'The Journal of organic chemistry'
_journal_page_first 1175
_journal_page_last 1194
_journal_paper_doi 10.1021/acs.joc.6b02713
_journal_volume 82
_journal_year 2017
_chemical_formula_sum 'C25 H22 N2 O2'
_chemical_formula_weight 382.45
_chemical_name_systematic
; 
 ? 
;
_space_group_IT_number 2
_symmetry_cell_setting triclinic
_symmetry_space_group_name_Hall '-P 1'
_symmetry_space_group_name_H-M 'P -1'
_atom_sites_solution_hydrogens geom
_atom_sites_solution_primary direct
_atom_sites_solution_secondary difmap
_audit_creation_method SHELXL-97
_cell_angle_alpha 106.8240(10)
_cell_angle_beta 98.5710(10)
_cell_angle_gamma 109.1450(10)
_cell_formula_units_Z 2
_cell_length_a 7.8494(2)
_cell_length_b 11.1800(3)
_cell_length_c 12.5458(3)
_cell_measurement_reflns_used 9352
_cell_measurement_temperature 200(2)
_cell_measurement_theta_max 28.23
_cell_measurement_theta_min 2.79
_cell_volume 958.65(4)
_computing_cell_refinement 'APEX II, Bruker (2009)'
_computing_data_collection 'APEX II, Bruker (2009)'
_computing_data_reduction 'XPREP, Bruker (2009)'
_computing_molecular_graphics 'SHELXTL, Bruker (2004)'
_computing_publication_material 'SHELXTL, Bruker (2004)'
_computing_structure_refinement 'SHELXL-97 (Sheldrick, 2008)'
_computing_structure_solution 'SHELXS-97 (Sheldrick, 2008)'
_diffrn_ambient_temperature 200(2)
_diffrn_measured_fraction_theta_full 0.971
_diffrn_measured_fraction_theta_max 0.971
_diffrn_measurement_device_type 'Bruker APEX-II CCD'
_diffrn_measurement_method '\f and \w scans'
_diffrn_radiation_monochromator graphite
_diffrn_radiation_source 'fine-focus sealed tube'
_diffrn_radiation_type MoK\a
_diffrn_radiation_wavelength 0.71073
_diffrn_reflns_av_R_equivalents 0.0158
_diffrn_reflns_av_sigmaI/netI 0.0188
_diffrn_reflns_limit_h_max 10
_diffrn_reflns_limit_h_min -10
_diffrn_reflns_limit_k_max 14
_diffrn_reflns_limit_k_min -14
_diffrn_reflns_limit_l_max 11
_diffrn_reflns_limit_l_min -16
_diffrn_reflns_number 13996
_diffrn_reflns_theta_full 28.30
_diffrn_reflns_theta_max 28.30
_diffrn_reflns_theta_min 2.07
_exptl_absorpt_coefficient_mu 0.085
_exptl_absorpt_correction_T_max 0.9899
_exptl_absorpt_correction_T_min 0.9883
_exptl_absorpt_correction_type multi-scan
_exptl_absorpt_process_details 'SADABS, Bruker (2003)'
_exptl_crystal_colour yellow
_exptl_crystal_density_diffrn 1.325
_exptl_crystal_density_meas ?
_exptl_crystal_density_method 'not measured'
_exptl_crystal_description block
_exptl_crystal_F_000 404
_exptl_crystal_size_max 0.14
_exptl_crystal_size_mid 0.12
_exptl_crystal_size_min 0.12
_refine_diff_density_max 0.254
_refine_diff_density_min -0.186
_refine_diff_density_rms 0.034
_refine_ls_extinction_method none
_refine_ls_goodness_of_fit_ref 1.045
_refine_ls_hydrogen_treatment constr
_refine_ls_matrix_type full
_refine_ls_number_parameters 262
_refine_ls_number_reflns 4631
_refine_ls_number_restraints 0
_refine_ls_restrained_S_all 1.045
_refine_ls_R_factor_all 0.0471
_refine_ls_R_factor_gt 0.0379
_refine_ls_shift/su_max 0.001
_refine_ls_shift/su_mean 0.000
_refine_ls_structure_factor_coef Fsqd
_refine_ls_weighting_details 'calc w=1/[\s^2^(Fo^2^)+(0.0617P)^2^+0.0931P] where P=(Fo^2^+2Fc^2^)/3'
_refine_ls_weighting_scheme calc
_refine_ls_wR_factor_gt 0.0987
_refine_ls_wR_factor_ref 0.1047
_reflns_number_gt 3841
_reflns_number_total 4631
_reflns_threshold_expression >2sigma(I)
_cod_data_source_file jo6b02713_si_003.cif
_cod_data_source_block ab009
_cod_depositor_comments
;
The following automatic conversions were performed:

'_symmetry_cell_setting' value 'Triclinic' changed to 'triclinic'
according to
/usr/data/users/saulius/crontab/automatic-downloads/rss-feeds/ACS/lib/dictionaries/cif_core.dic
dictionary named 'cif_core.dic' version 2.4.2 from 2011-04-26.

'_exptl_crystal_density_meas' value 'n/a' was changed to '?' - the
value is perceived as not measured.

Automatic conversion script
Id: cif_fix_values 4268 2015-11-12 08:31:59Z antanas 

 Adding full bibliography for 4032126--4032127.cif.
;
_cod_original_sg_symbol_H-M P-1
_cod_database_code 4032127

loop_
_symmetry_equiv_pos_as_xyz
'x, y, z'
'-x, -y, -z'

loop_
_atom_site_label
_atom_site_type_symbol
_atom_site_fract_x
_atom_site_fract_y
_atom_site_fract_z
_atom_site_U_iso_or_equiv
_atom_site_adp_type
_atom_site_occupancy
_atom_site_symmetry_multiplicity
_atom_site_calc_flag
_atom_site_refinement_flags
N1 N 1.02310(10) 0.28913(8) 0.99295(7) 0.02282(17) Uani 1 1 d .
N2 N 1.12006(11) 0.42178(8) 1.06163(7) 0.02720(18) Uani 1 1 d .
O1 O 1.33975(10) 0.60225(7) 1.04324(7) 0.03789(19) Uani 1 1 d .
O2 O 0.81693(12) 0.05677(8) 0.62422(6) 0.0407(2) Uani 1 1 d .
C1 C 0.91537(12) 0.20198(9) 1.03055(8) 0.02341(19) Uani 1 1 d .
C2 C 0.81348(12) 0.05402(9) 0.97019(8) 0.0245(2) Uani 1 1 d .
C3 C 0.79542(14) -0.03732(10) 0.86231(9) 0.0295(2) Uani 1 1 d .
H3A H 0.8522 -0.0059 0.8085 0.035 Uiso 1 1 calc R
C4 C 0.69300(15) -0.17521(11) 0.83451(10) 0.0341(2) Uani 1 1 d .
H4A H 0.6830 -0.2379 0.7618 0.041 Uiso 1 1 calc R
C5 C 0.60508(14) -0.22322(11) 0.91061(10) 0.0348(2) Uani 1 1 d .
H5A H 0.5345 -0.3177 0.8892 0.042 Uiso 1 1 calc R
C6 C 0.62004(14) -0.13355(11) 1.01772(10) 0.0322(2) Uani 1 1 d .
H6A H 0.5594 -0.1658 1.0699 0.039 Uiso 1 1 calc R
C7 C 0.72456(13) 0.00377(10) 1.04760(9) 0.0261(2) Uani 1 1 d .
C8 C 0.76402(13) 0.11732(10) 1.15454(9) 0.0277(2) Uani 1 1 d .
C9 C 0.70192(16) 0.12021(13) 1.25261(10) 0.0377(3) Uani 1 1 d .
H9A H 0.6239 0.0386 1.2589 0.045 Uiso 1 1 calc R
C10 C 0.75542(18) 0.24399(14) 1.34136(10) 0.0434(3) Uani 1 1 d .
H10A H 0.7130 0.2473 1.4088 0.052 Uiso 1 1 calc R
C11 C 0.87016(17) 0.36308(13) 1.33287(10) 0.0406(3) Uani 1 1 d .
H11A H 0.9049 0.4470 1.3946 0.049 Uiso 1 1 calc R
C12 C 0.93560(15) 0.36189(11) 1.23516(9) 0.0329(2) Uani 1 1 d .
H12A H 1.0156 0.4437 1.2302 0.039 Uiso 1 1 calc R
C13 C 0.88085(13) 0.23814(10) 1.14536(8) 0.0260(2) Uani 1 1 d .
C14 C 1.23371(13) 0.48144(10) 1.00337(9) 0.0279(2) Uani 1 1 d .
C15 C 1.21797(14) 0.38057(10) 0.88835(9) 0.0302(2) Uani 1 1 d .
H15A H 1.3307 0.3589 0.8907 0.036 Uiso 1 1 calc R
H15B H 1.2006 0.4160 0.8255 0.036 Uiso 1 1 calc R
C16 C 1.04629(13) 0.25705(10) 0.87177(8) 0.0247(2) Uani 1 1 d .
H16A H 1.0693 0.1717 0.8454 0.030 Uiso 1 1 calc R
C17 C 0.87075(13) 0.24654(10) 0.79159(8) 0.0276(2) Uani 1 1 d .
H17A H 0.7591 0.1825 0.8025 0.033 Uiso 1 1 calc R
H17B H 0.8628 0.3367 0.8140 0.033 Uiso 1 1 calc R
C18 C 0.86665(16) 0.19923(11) 0.66506(9) 0.0326(2) Uani 1 1 d .
H18A H 0.7740 0.2213 0.6204 0.039 Uiso 1 1 calc R
H18B H 0.9913 0.2457 0.6554 0.039 Uiso 1 1 calc R
C19 C 0.76381(16) -0.00249(12) 0.50225(9) 0.0352(2) Uani 1 1 d .
H19A H 0.8707 0.0355 0.4722 0.042 Uiso 1 1 calc R
H19B H 0.6594 0.0191 0.4702 0.042 Uiso 1 1 calc R
C20 C 0.70386(14) -0.15346(11) 0.46468(9) 0.0312(2) Uani 1 1 d .
C21 C 0.57961(15) -0.23710(13) 0.35623(9) 0.0386(3) Uani 1 1 d .
H21A H 0.5339 -0.1974 0.3071 0.046 Uiso 1 1 calc R
C22 C 0.52194(16) -0.37643(13) 0.31907(10) 0.0454(3) Uani 1 1 d .
H22A H 0.4363 -0.4319 0.2453 0.055 Uiso 1 1 calc R
C23 C 0.58901(18) -0.43527(13) 0.38939(11) 0.0464(3) Uani 1 1 d .
H23A H 0.5498 -0.5312 0.3641 0.056 Uiso 1 1 calc R
C24 C 0.71374(17) -0.35355(13) 0.49702(11) 0.0428(3) Uani 1 1 d .
H24A H 0.7605 -0.3938 0.5453 0.051 Uiso 1 1 calc R
C25 C 0.77059(15) -0.21410(12) 0.53465(9) 0.0357(2) Uani 1 1 d .
H25A H 0.8557 -0.1591 0.6087 0.043 Uiso 1 1 calc R

loop_
_atom_site_aniso_label
_atom_site_aniso_U_11
_atom_site_aniso_U_22
_atom_site_aniso_U_33
_atom_site_aniso_U_23
_atom_site_aniso_U_13
_atom_site_aniso_U_12
N1 0.0223(4) 0.0199(4) 0.0250(4) 0.0082(3) 0.0058(3) 0.0070(3)
N2 0.0266(4) 0.0196(4) 0.0291(4) 0.0067(3) 0.0062(3) 0.0038(3)
O1 0.0326(4) 0.0240(4) 0.0488(5) 0.0116(3) 0.0126(3) 0.0018(3)
O2 0.0639(5) 0.0312(4) 0.0231(4) 0.0086(3) 0.0055(3) 0.0177(4)
C1 0.0229(4) 0.0223(5) 0.0253(4) 0.0103(4) 0.0054(3) 0.0082(4)
C2 0.0218(4) 0.0218(5) 0.0308(5) 0.0126(4) 0.0054(4) 0.0076(4)
C3 0.0292(5) 0.0248(5) 0.0324(5) 0.0112(4) 0.0072(4) 0.0078(4)
C4 0.0344(5) 0.0237(5) 0.0378(6) 0.0075(4) 0.0046(4) 0.0089(4)
C5 0.0294(5) 0.0223(5) 0.0495(6) 0.0164(5) 0.0056(4) 0.0057(4)
C6 0.0276(5) 0.0299(5) 0.0451(6) 0.0233(5) 0.0106(4) 0.0097(4)
C7 0.0223(4) 0.0274(5) 0.0334(5) 0.0169(4) 0.0066(4) 0.0108(4)
C8 0.0259(4) 0.0315(5) 0.0317(5) 0.0180(4) 0.0080(4) 0.0129(4)
C9 0.0397(6) 0.0467(7) 0.0376(6) 0.0267(5) 0.0155(5) 0.0180(5)
C10 0.0532(7) 0.0584(8) 0.0306(6) 0.0232(5) 0.0194(5) 0.0268(6)
C11 0.0508(7) 0.0453(7) 0.0261(5) 0.0096(5) 0.0098(5) 0.0223(6)
C12 0.0376(5) 0.0329(6) 0.0279(5) 0.0114(4) 0.0077(4) 0.0136(5)
C13 0.0259(4) 0.0292(5) 0.0266(5) 0.0134(4) 0.0067(4) 0.0124(4)
C14 0.0229(4) 0.0244(5) 0.0355(5) 0.0126(4) 0.0073(4) 0.0070(4)
C15 0.0278(5) 0.0276(5) 0.0346(5) 0.0126(4) 0.0125(4) 0.0073(4)
C16 0.0261(4) 0.0229(5) 0.0265(5) 0.0100(4) 0.0100(4) 0.0091(4)
C17 0.0297(5) 0.0276(5) 0.0271(5) 0.0108(4) 0.0086(4) 0.0122(4)
C18 0.0415(6) 0.0305(6) 0.0289(5) 0.0136(4) 0.0101(4) 0.0151(5)
C19 0.0409(6) 0.0388(6) 0.0240(5) 0.0112(4) 0.0075(4) 0.0140(5)
C20 0.0282(5) 0.0376(6) 0.0250(5) 0.0087(4) 0.0093(4) 0.0109(4)
C21 0.0337(5) 0.0482(7) 0.0277(5) 0.0096(5) 0.0052(4) 0.0136(5)
C22 0.0371(6) 0.0481(7) 0.0306(6) -0.0006(5) 0.0052(5) 0.0065(5)
C23 0.0477(7) 0.0347(7) 0.0442(7) 0.0041(5) 0.0143(5) 0.0088(5)
C24 0.0474(7) 0.0384(7) 0.0411(6) 0.0141(5) 0.0115(5) 0.0154(5)
C25 0.0358(5) 0.0384(6) 0.0266(5) 0.0081(4) 0.0057(4) 0.0111(5)

loop_
_atom_type_symbol
_atom_type_description
_atom_type_scat_dispersion_real
_atom_type_scat_dispersion_imag
_atom_type_scat_source
C C 0.0033 0.0016 'International Tables Vol C Tables 4.2.6.8 and 6.1.1.4'
H H 0.0000 0.0000 'International Tables Vol C Tables 4.2.6.8 and 6.1.1.4'
N N 0.0061 0.0033 'International Tables Vol C Tables 4.2.6.8 and 6.1.1.4'
O O 0.0106 0.0060 'International Tables Vol C Tables 4.2.6.8 and 6.1.1.4'

loop_
_geom_angle_atom_site_label_1
_geom_angle_atom_site_label_2
_geom_angle_atom_site_label_3
_geom_angle
C1 N1 N2 121.42(8)
C1 N1 C16 125.24(8)
N2 N1 C16 113.28(7)
N1 N2 C14 107.38(8)
C19 O2 C18 112.75(8)
N1 C1 C13 124.35(9)
N1 C1 C2 127.79(9)
C13 C1 C2 107.83(8)
C3 C2 C7 118.92(9)
C3 C2 C1 134.22(9)
C7 C2 C1 106.83(8)
C4 C3 C2 119.09(10)
C5 C4 C3 121.50(10)
C6 C5 C4 120.10(10)
C7 C6 C5 119.10(10)
C6 C7 C2 121.27(10)
C6 C7 C8 129.66(9)
C2 C7 C8 109.07(8)
C9 C8 C13 120.64(10)
C9 C8 C7 130.52(10)
C13 C8 C7 108.82(9)
C8 C9 C10 118.91(11)
C9 C10 C11 120.74(11)
C10 C11 C12 121.12(11)
C13 C12 C11 118.38(11)
C12 C13 C8 120.21(9)
C12 C13 C1 132.32(9)
C8 C13 C1 107.43(9)
O1 C14 N2 122.98(10)
O1 C14 C15 125.11(9)
N2 C14 C15 111.87(9)
C14 C15 C16 103.42(8)
N1 C16 C15 101.05(7)
N1 C16 C17 108.28(7)
C15 C16 C17 112.82(8)
C18 C17 C16 113.56(8)
O2 C18 C17 108.45(8)
O2 C19 C20 110.12(9)
C21 C20 C25 118.32(10)
C21 C20 C19 119.78(10)
C25 C20 C19 121.90(9)
C22 C21 C20 121.17(11)
C21 C22 C23 119.92(11)
C22 C23 C24 119.64(12)
C25 C24 C23 120.50(12)
C24 C25 C20 120.45(10)

loop_
_geom_bond_atom_site_label_1
_geom_bond_atom_site_label_2
_geom_bond_distance
N1 C1 1.3158(12)
N1 N2 1.3585(11)
N1 C16 1.5109(12)
N2 C14 1.3642(13)
O1 C14 1.2308(12)
O2 C19 1.4128(12)
O2 C18 1.4183(13)
C1 C13 1.4706(13)
C1 C2 1.4752(13)
C2 C3 1.3937(14)
C2 C7 1.4167(13)
C3 C4 1.3917(14)
C4 C5 1.3877(16)
C5 C6 1.3858(16)
C6 C7 1.3854(14)
C7 C8 1.4628(15)
C8 C9 1.3851(14)
C8 C13 1.4098(14)
C9 C10 1.3852(18)
C10 C11 1.3854(18)
C11 C12 1.3962(15)
C12 C13 1.3898(15)
C14 C15 1.5109(15)
C15 C16 1.5152(13)
C16 C17 1.5286(13)
C17 C18 1.5128(14)
C19 C20 1.4982(16)
C20 C21 1.3953(15)
C20 C25 1.3947(15)
C21 C22 1.3795(17)
C22 C23 1.3830(19)
C23 C24 1.3863(18)
C24 C25 1.3811(17)

loop_
_geom_torsion_atom_site_label_1
_geom_torsion_atom_site_label_2
_geom_torsion_atom_site_label_3
_geom_torsion_atom_site_label_4
_geom_torsion
C1 N1 N2 C14 173.12(8)
C16 N1 N2 C14 -9.45(10)
N2 N1 C1 C13 3.19(13)
C16 N1 C1 C13 -173.92(8)
N2 N1 C1 C2 -174.94(8)
C16 N1 C1 C2 7.95(14)
N1 C1 C2 C3 -0.48(17)
C13 C1 C2 C3 -178.86(10)
N1 C1 C2 C7 177.27(9)
C13 C1 C2 C7 -1.11(10)
C7 C2 C3 C4 -0.93(13)
C1 C2 C3 C4 176.60(9)
C2 C3 C4 C5 1.53(15)
C3 C4 C5 C6 -0.85(15)
C4 C5 C6 C7 -0.42(15)
C5 C6 C7 C2 1.01(14)
C5 C6 C7 C8 -178.93(9)
C3 C2 C7 C6 -0.32(13)
C1 C2 C7 C6 -178.48(8)
C3 C2 C7 C8 179.62(8)
C1 C2 C7 C8 1.47(10)
C6 C7 C8 C9 -3.26(17)
C2 C7 C8 C9 176.80(10)
C6 C7 C8 C13 178.63(9)
C2 C7 C8 C13 -1.31(10)
C13 C8 C9 C10 0.45(15)
C7 C8 C9 C10 -177.47(10)
C8 C9 C10 C11 -0.43(17)
C9 C10 C11 C12 -0.22(18)
C10 C11 C12 C13 0.85(16)
C11 C12 C13 C8 -0.83(14)
C11 C12 C13 C1 176.51(9)
C9 C8 C13 C12 0.19(14)
C7 C8 C13 C12 178.52(8)
C9 C8 C13 C1 -177.75(8)
C7 C8 C13 C1 0.58(10)
N1 C1 C13 C12 4.28(16)
C2 C1 C13 C12 -177.27(10)
N1 C1 C13 C8 -178.13(8)
C2 C1 C13 C8 0.32(10)
N1 N2 C14 O1 179.97(9)
N1 N2 C14 C15 -2.26(11)
O1 C14 C15 C16 -169.85(9)
N2 C14 C15 C16 12.43(11)
C1 N1 C16 C15 -166.08(8)
N2 N1 C16 C15 16.61(9)
C1 N1 C16 C17 75.19(11)
N2 N1 C16 C17 -102.13(9)
C14 C15 C16 N1 -15.96(9)
C14 C15 C16 C17 99.44(9)
N1 C16 C17 C18 -173.55(8)
C15 C16 C17 C18 75.47(11)
C19 O2 C18 C17 165.18(9)
C16 C17 C18 O2 77.33(11)
C18 O2 C19 C20 -177.15(8)
O2 C19 C20 C21 154.47(10)
O2 C19 C20 C25 -26.36(14)
C25 C20 C21 C22 0.72(16)
C19 C20 C21 C22 179.92(10)
C20 C21 C22 C23 -0.64(17)
C21 C22 C23 C24 0.11(18)
C22 C23 C24 C25 0.33(19)
C23 C24 C25 C20 -0.25(18)
C21 C20 C25 C24 -0.27(16)
C19 C20 C25 C24 -179.45(10)
